data_7238733
loop_
_publ_author_name
'Safin, Damir A.'
'Robeyns, Koen'
'Garcia, Yann'

_publ_section_title
;
 Solid-state thermo- and photochromism in
 N,N&#x2032;-bis(5-X-salicylidene)diamines (X = H, Br)
;
_journal_issue 30
_journal_name_full 'RSC Advances'
_journal_page_first 11379
_journal_paper_doi 10.1039/c2ra21631k
_journal_volume 2
_journal_year 2012
_chemical_formula_moiety 'C26 H20 N2 O3'
_chemical_formula_sum 'C26 H20 N2 O3'
_chemical_formula_weight 408.44
_space_group_IT_number 14
_space_group_name_Hall '-P 2ybc'
_space_group_name_H-M_alt 'P 1 21/c 1'
_symmetry_cell_setting monoclinic
_symmetry_space_group_name_Hall '-P 2ybc'
_symmetry_space_group_name_H-M 'P 1 21/c 1'
_atom_sites_solution_hydrogens geom
_atom_sites_solution_primary direct
_atom_sites_solution_secondary difmap
_audit_creation_method SHELXL-97
_cell_angle_alpha 90.00
_cell_angle_beta 129.701(17)
_cell_angle_gamma 90.00
_cell_formula_units_Z 4
_cell_length_a 6.0244(6)
_cell_length_b 46.278(3)
_cell_length_c 9.4342(10)
_cell_measurement_reflns_used 2598
_cell_measurement_temperature 293(2)
_cell_measurement_theta_max 18.7428
_cell_measurement_theta_min 2.6354
_cell_volume 2023.7(6)
_computing_cell_refinement
;
CrysAlisPro, Oxford Diffraction Ltd.,
Version 1.171.34.40 (release 27-08-2010 CrysAlis171 .NET)
(compiled Aug 27 2010,11:50:40)
;
_computing_data_collection MAR
_computing_data_reduction
;
CrysAlisPro, Oxford Diffraction Ltd.,
Version 1.171.34.40 (release 27-08-2010 CrysAlis171 .NET)
(compiled Aug 27 2010,11:50:40)
;
_computing_structure_refinement 'SHELXL-97 (Sheldrick, 1997)'
_computing_structure_solution 'SHELXS-97 (Sheldrick, 1990)'
_diffrn_ambient_temperature 293(2)
_diffrn_measured_fraction_theta_full 0.997
_diffrn_measured_fraction_theta_max 0.997
_diffrn_measurement_device_type 'MAR345 image plate'
_diffrn_measurement_method '360 images, \D\F 0.5\%'
_diffrn_radiation_monochromator 'Zr filter'
_diffrn_radiation_source 'RU200 rotating anode'
_diffrn_radiation_type MoK\a
_diffrn_radiation_wavelength 0.71073
_diffrn_reflns_av_R_equivalents 0.0000
_diffrn_reflns_av_sigmaI/netI 0.0393
_diffrn_reflns_limit_h_max 4
_diffrn_reflns_limit_h_min -5
_diffrn_reflns_limit_k_max 40
_diffrn_reflns_limit_k_min -40
_diffrn_reflns_limit_l_max 8
_diffrn_reflns_limit_l_min -8
_diffrn_reflns_number 1392
_diffrn_reflns_theta_full 18.00
_diffrn_reflns_theta_max 18.00
_diffrn_reflns_theta_min 2.64
_exptl_absorpt_coefficient_mu 0.089
_exptl_absorpt_correction_T_max 1.00000
_exptl_absorpt_correction_T_min 0.78999
_exptl_absorpt_correction_type multi-scan
_exptl_absorpt_process_details
;
CrysAlisPro, Oxford Diffraction Ltd.,
Version 1.171.34.40 (release 27-08-2010 CrysAlis171 .NET)
(compiled Aug 27 2010,11:50:40)
Empirical absorption correction using spherical harmonics,
implemented in SCALE3 ABSPACK scaling algorithm.
;
_exptl_crystal_colour colourless
_exptl_crystal_density_diffrn 1.341
_exptl_crystal_density_method 'not measured'
_exptl_crystal_description block
_exptl_crystal_F_000 856
_exptl_crystal_size_max 0.27
_exptl_crystal_size_mid 0.22
_exptl_crystal_size_min 0.11
_refine_diff_density_max 0.332
_refine_diff_density_min -0.419
_refine_diff_density_rms 0.104
_refine_ls_extinction_method none
_refine_ls_goodness_of_fit_ref 1.103
_refine_ls_hydrogen_treatment constr
_refine_ls_matrix_type full
_refine_ls_number_parameters 281
_refine_ls_number_reflns 1392
_refine_ls_number_restraints 247
_refine_ls_restrained_S_all 1.027
_refine_ls_R_factor_all 0.0889
_refine_ls_R_factor_gt 0.0841
_refine_ls_shift/su_max 0.000
_refine_ls_shift/su_mean 0.000
_refine_ls_structure_factor_coef Fsqd
_refine_ls_weighting_details 'calc w=1/[\s^2^(Fo^2^)+(0.1708P)^2^+1.2736P] where P=(Fo^2^+2Fc^2^)/3'
_refine_ls_weighting_scheme calc
_refine_ls_wR_factor_gt 0.2193
_refine_ls_wR_factor_ref 0.2251
_reflns_number_gt 1234
_reflns_number_total 1392
_reflns_threshold_expression >2sigma(I)
_cod_data_source_file c2ra21631k.txt
_cod_data_source_block safin15_3
_cod_original_cell_volume 2023.7(3)
_cod_original_sg_symbol_H-M 'P 21/c'
_cod_database_code 7238733

loop_
_symmetry_equiv_pos_as_xyz
'x, y, z'
'-x, y+1/2, -z+1/2'
'-x, -y, -z'
'x, -y-1/2, z-1/2'

loop_
_atom_site_label
_atom_site_type_symbol
_atom_site_fract_x
_atom_site_fract_y
_atom_site_fract_z
_atom_site_U_iso_or_equiv
_atom_site_adp_type
_atom_site_occupancy
_atom_site_symmetry_multiplicity
_atom_site_calc_flag
_atom_site_refinement_flags
O1 O -0.4564(3) 0.39132(3) 0.26939(18) 0.0521(6) Uani 1 1 d U
H1 H -0.3690 0.3763 0.2883 0.078 Uiso 1 1 calc R
O16 O 0.3624(2) 0.25000(3) 0.35304(16) 0.0270(5) Uani 1 1 d U
O31 O -0.2879(3) 0.10983(3) 0.44084(17) 0.0461(6) Uani 1 1 d U
H31 H -0.2506 0.1247 0.4126 0.069 Uiso 1 1 calc R
N9 N -0.0285(3) 0.35853(4) 0.36503(19) 0.0293(6) Uani 1 1 d U
N23 N -0.0547(3) 0.14159(3) 0.33921(19) 0.0232(6) Uani 1 1 d U
C2 C -0.2846(3) 0.41401(5) 0.3124(2) 0.0252(7) Uani 1 1 d U
C3 C -0.3902(4) 0.44154(5) 0.2829(3) 0.0384(8) Uani 1 1 d U
H3 H -0.5825 0.4442 0.2292 0.046 Uiso 1 1 calc R
C4 C -0.2177(4) 0.46522(6) 0.3311(3) 0.0483(9) Uani 1 1 d U
H4 H -0.2928 0.4837 0.3113 0.058 Uiso 1 1 calc R
C5 C 0.0680(4) 0.46155(5) 0.4090(3) 0.0431(9) Uani 1 1 d U
H5 H 0.1859 0.4776 0.4446 0.052 Uiso 1 1 calc R
C6 C 0.1767(4) 0.43468(5) 0.4338(2) 0.0325(8) Uani 1 1 d U
H6 H 0.3677 0.4326 0.4833 0.039 Uiso 1 1 calc R
C7 C 0.0069(4) 0.40966(5) 0.3864(2) 0.0218(7) Uani 1 1 d U
C8 C 0.1127(4) 0.38160(4) 0.3984(2) 0.0263(7) Uani 1 1 d U
H8 H 0.2950 0.3800 0.4324 0.032 Uiso 1 1 calc R
C10 C 0.0744(4) 0.33138(4) 0.3642(2) 0.0178(7) Uani 1 1 d U
C11 C 0.1985(4) 0.32640(5) 0.2799(2) 0.0261(7) Uani 1 1 d U
H11 H 0.2219 0.3417 0.2266 0.031 Uiso 1 1 calc R
C12 C 0.2838(3) 0.29932(5) 0.2761(2) 0.0223(7) Uani 1 1 d U
H12 H 0.3649 0.2965 0.2202 0.027 Uiso 1 1 calc R
C13 C 0.2527(3) 0.27636(4) 0.3526(2) 0.0163(7) Uani 1 1 d U
C14 C 0.1270(4) 0.28046(4) 0.4340(2) 0.0178(4) Uani 1 1 d U
H14 H 0.1019 0.2649 0.4850 0.021 Uiso 1 1 calc R
C15 C 0.0401(4) 0.30781(4) 0.4382(2) 0.0236(7) Uani 1 1 d U
H15 H -0.0440 0.3104 0.4925 0.028 Uiso 1 1 calc R
C17 C 0.2511(4) 0.22374(4) 0.3534(2) 0.0192(7) Uani 1 1 d U
C18 C 0.4371(3) 0.20081(4) 0.4302(2) 0.0186(7) Uani 1 1 d U
H18 H 0.6310 0.2036 0.4879 0.022 Uiso 1 1 calc R
C19 C 0.3367(4) 0.17336(4) 0.4221(2) 0.0216(7) Uani 1 1 d U
H19 H 0.4640 0.1578 0.4723 0.026 Uiso 1 1 calc R
C20 C 0.0521(4) 0.16865(4) 0.3411(2) 0.0168(4) Uani 1 1 d U
C21 C -0.1286(4) 0.19233(4) 0.2680(2) 0.0246(8) Uani 1 1 d U
H21 H -0.3198 0.1896 0.2167 0.030 Uiso 1 1 calc R
C22 C -0.0437(4) 0.21924(5) 0.2667(2) 0.0276(8) Uani 1 1 d U
H22 H -0.1750 0.2344 0.2103 0.033 Uiso 1 1 calc R
C24 C 0.0245(4) 0.11771(4) 0.3097(2) 0.0242(8) Uani 1 1 d U
H24 H 0.1370 0.1188 0.2741 0.029 Uiso 1 1 calc R
C25 C -0.0544(4) 0.09021(4) 0.3299(2) 0.0243(7) Uani 1 1 d U
C26 C 0.0178(5) 0.06533(4) 0.2825(3) 0.0338(8) Uani 1 1 d U
H26 H 0.1099 0.0673 0.2330 0.041 Uiso 1 1 calc R
C27 C -0.0438(4) 0.03830(5) 0.3071(3) 0.0478(9) Uani 1 1 d U
H27 H 0.0069 0.0220 0.2760 0.057 Uiso 1 1 calc R
C28 C -0.1845(4) 0.03579(5) 0.3798(3) 0.0415(8) Uani 1 1 d U
H28 H -0.2263 0.0175 0.3982 0.050 Uiso 1 1 calc R
C29 C -0.2620(4) 0.05959(5) 0.4246(3) 0.0397(8) Uani 1 1 d U
H29 H -0.3534 0.0574 0.4744 0.048 Uiso 1 1 calc R
C30 C -0.2058(4) 0.08677(5) 0.3966(2) 0.0291(8) Uani 1 1 d U

loop_
_atom_site_aniso_label
_atom_site_aniso_U_11
_atom_site_aniso_U_22
_atom_site_aniso_U_33
_atom_site_aniso_U_23
_atom_site_aniso_U_13
_atom_site_aniso_U_12
O1 0.0381(6) 0.0590(10) 0.0743(7) -0.0022(7) 0.0430(4) -0.0024(7)
O16 0.0244(5) 0.0275(8) 0.0400(6) -0.0012(5) 0.0256(4) -0.0014(6)
O31 0.0547(6) 0.0485(10) 0.0644(6) 0.0060(7) 0.0517(4) 0.0048(7)
N9 0.0413(6) 0.0263(9) 0.0462(7) 0.0052(7) 0.0400(4) 0.0038(7)
N23 0.0220(6) 0.0340(9) 0.0110(6) 0.0037(7) 0.0093(4) -0.0012(7)
C2 0.0255(7) 0.0408(12) 0.0256(8) -0.0051(9) 0.0239(5) 0.0018(9)
C3 0.0374(8) 0.0552(13) 0.0356(9) -0.0029(10) 0.0293(6) 0.0112(10)
C4 0.0585(9) 0.0434(14) 0.0510(10) -0.0044(10) 0.0387(7) 0.0079(11)
C5 0.0541(10) 0.0342(13) 0.0384(10) -0.0046(9) 0.0284(7) -0.0035(11)
C6 0.0316(8) 0.0419(12) 0.0209(8) 0.0099(9) 0.0154(6) 0.0019(9)
C7 0.0275(7) 0.0320(11) 0.0158(8) 0.0025(8) 0.0184(5) 0.0066(8)
C8 0.0296(8) 0.0336(12) 0.0266(8) 0.0036(9) 0.0230(5) 0.0046(9)
C10 0.0188(7) 0.0221(10) 0.0133(7) -0.0032(8) 0.0106(5) -0.0024(8)
C11 0.0265(7) 0.0258(11) 0.0393(8) 0.0050(8) 0.0272(5) -0.0034(9)
C12 0.0233(7) 0.0339(12) 0.0244(7) 0.0018(8) 0.0220(5) -0.0027(9)
C13 0.0066(7) 0.0217(11) 0.0202(8) -0.0005(8) 0.0083(5) -0.0008(8)
C14 0.0183(4) 0.0186(5) 0.0171(4) 0.0011(4) 0.0116(2) -0.0006(4)
C15 0.0248(7) 0.0339(12) 0.0196(8) 0.0041(8) 0.0176(5) 0.0049(9)
C17 0.0231(8) 0.0227(11) 0.0223(8) -0.0025(8) 0.0194(5) 0.0023(8)
C18 0.0113(7) 0.0303(12) 0.0174(8) -0.0007(8) 0.0106(5) 0.0006(8)
C19 0.0210(7) 0.0258(12) 0.0185(8) 0.0041(8) 0.0128(6) 0.0121(9)
C20 0.0174(4) 0.0172(5) 0.0158(4) 0.0002(4) 0.0106(2) 0.0000(4)
C21 0.0200(7) 0.0320(12) 0.0253(9) -0.0032(8) 0.0161(6) -0.0002(9)
C22 0.0219(8) 0.0298(12) 0.0303(9) -0.0031(9) 0.0163(6) 0.0076(9)
C24 0.0267(8) 0.0286(11) 0.0168(8) -0.0070(8) 0.0136(6) -0.0024(9)
C25 0.0226(7) 0.0285(11) 0.0245(8) -0.0025(8) 0.0163(5) 0.0007(9)
C26 0.0380(8) 0.0386(12) 0.0305(8) -0.0111(9) 0.0245(6) -0.0052(10)
C27 0.0500(10) 0.0415(13) 0.0537(10) -0.0009(11) 0.0340(7) 0.0051(11)
C28 0.0415(9) 0.0358(13) 0.0399(10) 0.0045(9) 0.0226(6) -0.0105(10)
C29 0.0358(9) 0.0459(13) 0.0431(9) 0.0078(9) 0.0279(6) -0.0035(10)
C30 0.0294(8) 0.0348(12) 0.0266(9) -0.0009(8) 0.0195(6) 0.0021(9)

loop_
_atom_type_symbol
_atom_type_description
_atom_type_scat_dispersion_real
_atom_type_scat_dispersion_imag
_atom_type_scat_source
C C 0.0033 0.0016 'International Tables Vol C Tables 4.2.6.8 and 6.1.1.4'
H H 0.0000 0.0000 'International Tables Vol C Tables 4.2.6.8 and 6.1.1.4'
N N 0.0061 0.0033 'International Tables Vol C Tables 4.2.6.8 and 6.1.1.4'
O O 0.0106 0.0060 'International Tables Vol C Tables 4.2.6.8 and 6.1.1.4'

loop_
_geom_angle_atom_site_label_1
_geom_angle_atom_site_label_2
_geom_angle_atom_site_label_3
_geom_angle
C2 O1 H1 109.5
C13 O16 C17 122.64(17)
C30 O31 H31 109.5
C8 N9 C10 121.64(19)
C24 N23 C20 122.2(2)
O1 C2 C3 119.82(18)
O1 C2 C7 120.46(19)
C3 C2 C7 119.7(2)
C2 C3 C4 121.3(2)
C2 C3 H3 119.3
C4 C3 H3 119.3
C3 C4 C5 120.0(2)
C3 C4 H4 120.0
C5 C4 H4 120.0
C6 C5 C4 120.3(2)
C6 C5 H5 119.8
C4 C5 H5 119.8
C5 C6 C7 121.6(2)
C5 C6 H6 119.2
C7 C6 H6 119.2
C6 C7 C8 121.8(2)
C6 C7 C2 116.96(19)
C8 C7 C2 121.11(19)
N9 C8 C7 123.5(2)
N9 C8 H8 118.2
C7 C8 H8 118.2
C15 C10 N9 119.7(2)
C15 C10 C11 117.4(2)
N9 C10 C11 122.8(2)
C12 C11 C10 120.5(2)
C12 C11 H11 119.8
C10 C11 H11 119.8
C13 C12 C11 121.4(2)
C13 C12 H12 119.3
C11 C12 H12 119.3
C12 C13 O16 117.4(2)
C12 C13 C14 119.52(19)
O16 C13 C14 122.97(19)
C15 C14 C13 119.4(2)
C15 C14 H14 120.3
C13 C14 H14 120.3
C10 C15 C14 121.9(2)
C10 C15 H15 119.1
C14 C15 H15 119.1
C18 C17 O16 116.51(17)
C18 C17 C22 119.50(19)
O16 C17 C22 123.77(16)
C17 C18 C19 120.01(17)
C17 C18 H18 120.0
C19 C18 H18 120.0
C20 C19 C18 121.31(18)
C20 C19 H19 119.3
C18 C19 H19 119.3
C19 C20 C21 117.19(19)
C19 C20 N23 123.13(17)
C21 C20 N23 119.60(18)
C22 C21 C20 123.7(2)
C22 C21 H21 118.1
C20 C21 H21 118.1
C21 C22 C17 118.22(18)
C21 C22 H22 120.9
C17 C22 H22 120.9
N23 C24 C25 122.3(3)
N23 C24 H24 118.8
C25 C24 H24 118.8
C26 C25 C30 118.1(2)
C26 C25 C24 119.8(3)
C30 C25 C24 122.1(2)
C27 C26 C25 121.7(3)
C27 C26 H26 119.2
C25 C26 H26 119.2
C26 C27 C28 118.4(3)
C26 C27 H27 120.8
C28 C27 H27 120.8
C29 C28 C27 121.4(2)
C29 C28 H28 119.3
C27 C28 H28 119.3
C28 C29 C30 120.3(3)
C28 C29 H29 119.8
C30 C29 H29 119.8
O31 C30 C29 118.7(3)
O31 C30 C25 121.2(2)
C29 C30 C25 120.0(2)

loop_
_geom_bond_atom_site_label_1
_geom_bond_atom_site_label_2
_geom_bond_distance
O1 C2 1.342(3)
O1 H1 0.8200
O16 C13 1.387(2)
O16 C17 1.389(2)
O31 C30 1.350(3)
O31 H31 0.8200
N9 C8 1.273(3)
N9 C10 1.404(3)
N23 C24 1.302(3)
N23 C20 1.403(3)
C2 C3 1.371(3)
C2 C7 1.430(3)
C3 C4 1.373(3)
C3 H3 0.9300
C4 C5 1.384(3)
C4 H4 0.9300
C5 C6 1.354(3)
C5 H5 0.9300
C6 C7 1.415(3)
C6 H6 0.9300
C7 C8 1.419(3)
C8 H8 0.9300
C10 C15 1.380(3)
C10 C11 1.416(4)
C11 C12 1.363(3)
C11 H11 0.9300
C12 C13 1.363(3)
C12 H12 0.9300
C13 C14 1.393(4)
C14 C15 1.380(3)
C14 H14 0.9300
C15 H15 0.9300
C17 C18 1.367(3)
C17 C22 1.418(3)
C18 C19 1.388(3)
C18 H18 0.9300
C19 C20 1.377(3)
C19 H19 0.9300
C20 C21 1.379(3)
C21 C22 1.349(3)
C21 H21 0.9300
C22 H22 0.9300
C24 C25 1.413(3)
C24 H24 0.9300
C25 C26 1.401(3)
C25 C30 1.409(4)
C26 C27 1.366(3)
C26 H26 0.9300
C27 C28 1.395(4)
C27 H27 0.9300
C28 C29 1.365(4)
C28 H28 0.9300
C29 C30 1.372(3)
C29 H29 0.9300

loop_
_geom_torsion_atom_site_label_1
_geom_torsion_atom_site_label_2
_geom_torsion_atom_site_label_3
_geom_torsion_atom_site_label_4
_geom_torsion
O1 C2 C3 C4 177.8(2)
C7 C2 C3 C4 -3.1(3)
C2 C3 C4 C5 0.8(4)
C3 C4 C5 C6 1.7(4)
C4 C5 C6 C7 -1.8(4)
C5 C6 C7 C8 174.9(2)
C5 C6 C7 C2 -0.5(3)
O1 C2 C7 C6 -177.95(19)
C3 C2 C7 C6 2.9(3)
O1 C2 C7 C8 6.6(3)
C3 C2 C7 C8 -172.5(2)
C10 N9 C8 C7 174.83(18)
C6 C7 C8 N9 176.7(2)
C2 C7 C8 N9 -8.1(3)
C8 N9 C10 C15 140.47(18)
C8 N9 C10 C11 -43.6(2)
C15 C10 C11 C12 -1.1(2)
N9 C10 C11 C12 -177.16(13)
C10 C11 C12 C13 0.0(2)
C11 C12 C13 O16 -175.90(12)
C11 C12 C13 C14 1.0(2)
C17 O16 C13 C12 -152.81(14)
C17 O16 C13 C14 30.4(2)
C12 C13 C14 C15 -1.0(2)
O16 C13 C14 C15 175.76(13)
N9 C10 C15 C14 177.32(13)
C11 C10 C15 C14 1.1(2)
C13 C14 C15 C10 -0.1(2)
C13 O16 C17 C18 -153.04(17)
C13 O16 C17 C22 32.4(3)
O16 C17 C18 C19 -174.56(18)
C22 C17 C18 C19 0.3(3)
C17 C18 C19 C20 -1.4(3)
C18 C19 C20 C21 0.3(3)
C18 C19 C20 N23 -176.3(2)
C24 N23 C20 C19 -41.0(3)
C24 N23 C20 C21 142.5(2)
C19 C20 C21 C22 2.2(3)
N23 C20 C21 C22 178.8(2)
C20 C21 C22 C17 -3.3(4)
C18 C17 C22 C21 2.0(3)
O16 C17 C22 C21 176.4(2)
C20 N23 C24 C25 172.05(14)
N23 C24 C25 C26 175.01(14)
N23 C24 C25 C30 -4.9(2)
C30 C25 C26 C27 -2.9(2)
C24 C25 C26 C27 177.24(15)
C25 C26 C27 C28 0.6(2)
C26 C27 C28 C29 0.5(3)
C27 C28 C29 C30 0.8(3)
C28 C29 C30 O31 179.38(14)
C28 C29 C30 C25 -3.2(2)
C26 C25 C30 O31 -178.47(13)
C24 C25 C30 O31 1.4(2)
C26 C25 C30 C29 4.2(2)
C24 C25 C30 C29 -175.96(15)
